data_4121651
loop_
_publ_author_name
'Meihaus, Katie R.'
'Minasian, Stefan G.'
'Lukens, Jr, Wayne W'
'Kozimor, Stosh A.'
'Shuh, David K.'
'Tyliszczak, Tolek'
'Long, Jeffrey R.'

_publ_section_title
;
 Influence of Pyrazolate vs N-Heterocyclic Carbene Ligands on the Slow
 Magnetic Relaxation of Homoleptic Trischelate Lanthanide(III) and
 Uranium(III) Complexes.
;
_journal_issue 16
_journal_name_full 'Journal of the American Chemical Society'
_journal_page_first 6056
_journal_page_last 6068
_journal_paper_doi 10.1021/ja501569t
_journal_volume 136
_journal_year 2014
_chemical_formula_sum 'C24 H36 B3 Ho N12'
_chemical_formula_weight 690.01
_chemical_name_common km24
_chemical_name_systematic
; 
 ? 
;
_space_group_IT_number 148
_symmetry_cell_setting hexagonal
_symmetry_space_group_name_Hall '-R 3'
_symmetry_space_group_name_H-M 'R -3 :H'
_atom_sites_solution_hydrogens geom
_atom_sites_solution_primary direct
_atom_sites_solution_secondary difmap
_audit_creation_method SHELXL-97
_cell_angle_alpha 90.00
_cell_angle_beta 90.00
_cell_angle_gamma 120.00
_cell_formula_units_Z 6
_cell_length_a 16.0584(7)
_cell_length_b 16.0584(7)
_cell_length_c 19.4547(8)
_cell_measurement_reflns_used 9920
_cell_measurement_temperature 100(2)
_cell_measurement_theta_max 25.35
_cell_measurement_theta_min 2.54
_cell_volume 4344.7(3)
_computing_cell_refinement 'Bruker APEX2 v. 2009.1'
_computing_data_collection 'Bruker APEX2 v. 2009.1'
_computing_data_reduction 'Bruker APEX2 v. 2009.1'
_computing_molecular_graphics ORTEP-32
_computing_publication_material WinGX
_computing_structure_refinement 'SHELXL-97 (Sheldrick, 2008)'
_computing_structure_solution SIR-2004
_diffrn_ambient_temperature 100(2)
_diffrn_detector_area_resol_mean 8.366
_diffrn_measured_fraction_theta_full 0.967
_diffrn_measured_fraction_theta_max 0.967
_diffrn_measurement_device_type 'Bruker APEX-II CCD'
_diffrn_measurement_method '\f and \w scans'
_diffrn_radiation_monochromator graphite
_diffrn_radiation_source 'fine-focus sealed tube'
_diffrn_radiation_type MoK\a
_diffrn_radiation_wavelength 0.71073
_diffrn_reflns_av_R_equivalents 0.0263
_diffrn_reflns_av_sigmaI/netI 0.0149
_diffrn_reflns_limit_h_max 19
_diffrn_reflns_limit_h_min -19
_diffrn_reflns_limit_k_max 19
_diffrn_reflns_limit_k_min -19
_diffrn_reflns_limit_l_max 23
_diffrn_reflns_limit_l_min -23
_diffrn_reflns_number 20100
_diffrn_reflns_theta_full 25.00
_diffrn_reflns_theta_max 25.35
_diffrn_reflns_theta_min 1.80
_exptl_absorpt_coefficient_mu 2.769
_exptl_absorpt_correction_T_max 0.8514
_exptl_absorpt_correction_T_min 0.7692
_exptl_absorpt_correction_type multi-scan
_exptl_absorpt_process_details SADABS
_exptl_crystal_colour hotpink
_exptl_crystal_density_diffrn 1.582
_exptl_crystal_density_method 'not measured'
_exptl_crystal_description block
_exptl_crystal_F_000 2076
_exptl_crystal_size_max 0.10
_exptl_crystal_size_mid 0.10
_exptl_crystal_size_min 0.06
_refine_diff_density_max 0.628
_refine_diff_density_min -0.514
_refine_diff_density_rms 0.058
_refine_ls_extinction_method none
_refine_ls_goodness_of_fit_ref 1.074
_refine_ls_hydrogen_treatment mixed
_refine_ls_matrix_type full
_refine_ls_number_parameters 129
_refine_ls_number_reflns 1725
_refine_ls_number_restraints 0
_refine_ls_restrained_S_all 1.074
_refine_ls_R_factor_all 0.0149
_refine_ls_R_factor_gt 0.0142
_refine_ls_shift/su_max 0.000
_refine_ls_shift/su_mean 0.000
_refine_ls_structure_factor_coef Fsqd
_refine_ls_weighting_details 'calc w=1/[\s^2^(Fo^2^)+(0.0127P)^2^+12.2598P] where P=(Fo^2^+2Fc^2^)/3'
_refine_ls_weighting_scheme calc
_refine_ls_wR_factor_gt 0.0340
_refine_ls_wR_factor_ref 0.0343
_reflns_number_gt 1678
_reflns_number_total 1725
_reflns_threshold_expression >2sigma(I)
_cod_data_source_file ja501569t_si_008.cif
_cod_data_source_block shelxl
_cod_depositor_comments
;
The following automatic conversions were performed:

'_symmetry_cell_setting' value 'Hexagonal' changed to 'hexagonal'
according to
/usr/data/users/saulius/crontab/automatic-downloads/rss-feeds/ACS/lib/dictionaries/cif_core.dic
dictionary named 'cif_core.dic' version 2.4.2 from 2011-04-26.

Automatic conversion script
Id: cif_fix_values 2281 2013-09-26 08:29:07Z andrius 

 Adding full bibliography for 4121642--4121653.cif.
;
_cod_original_sg_symbol_H-M R-3
_cod_database_code 4121651

loop_
_symmetry_equiv_pos_as_xyz
'x, y, z'
'-y, x-y, z'
'-x+y, -x, z'
'x+2/3, y+1/3, z+1/3'
'-y+2/3, x-y+1/3, z+1/3'
'-x+y+2/3, -x+1/3, z+1/3'
'x+1/3, y+2/3, z+2/3'
'-y+1/3, x-y+2/3, z+2/3'
'-x+y+1/3, -x+2/3, z+2/3'
'-x, -y, -z'
'y, -x+y, -z'
'x-y, x, -z'
'-x+2/3, -y+1/3, -z+1/3'
'y+2/3, -x+y+1/3, -z+1/3'
'x-y+2/3, x+1/3, -z+1/3'
'-x+1/3, -y+2/3, -z+2/3'
'y+1/3, -x+y+2/3, -z+2/3'
'x-y+1/3, x+2/3, -z+2/3'

loop_
_atom_site_label
_atom_site_type_symbol
_atom_site_fract_x
_atom_site_fract_y
_atom_site_fract_z
_atom_site_U_iso_or_equiv
_atom_site_adp_type
_atom_site_occupancy
_atom_site_symmetry_multiplicity
_atom_site_calc_flag
_atom_site_refinement_flags
C1 C 0.56818(14) 0.18612(14) -0.01739(9) 0.0141(4) Uani 1 1 d .
C2 C 0.66695(15) 0.15372(15) -0.10040(10) 0.0212(4) Uani 1 1 d .
H2A H 0.7151 0.2208 -0.0909 0.032 Uiso 1 1 calc R
H2B H 0.6557 0.1448 -0.1501 0.032 Uiso 1 1 calc R
H2C H 0.6903 0.1115 -0.0836 0.032 Uiso 1 1 calc R
C3 C 0.49136(14) 0.04566(14) -0.07631(9) 0.0164(4) Uani 1 1 d .
H3 H 0.4800 -0.0048 -0.1072 0.020 Uiso 1 1 calc R
C4 C 0.42692(14) 0.04962(14) -0.03405(9) 0.0149(4) Uani 1 1 d .
H4 H 0.3611 0.0019 -0.0294 0.018 Uiso 1 1 calc R
C5 C 0.56930(14) 0.19704(13) 0.14322(9) 0.0139(4) Uani 1 1 d .
C6 C 0.66306(15) 0.18395(16) 0.24151(10) 0.0231(5) Uani 1 1 d .
H6A H 0.7147 0.1971 0.2089 0.035 Uiso 1 1 calc R
H6B H 0.6529 0.1310 0.2719 0.035 Uiso 1 1 calc R
H6C H 0.6810 0.2416 0.2690 0.035 Uiso 1 1 calc R
C7 C 0.48479(14) 0.09026(14) 0.22757(10) 0.0174(4) Uani 1 1 d .
H7 H 0.4704 0.0536 0.2687 0.021 Uiso 1 1 calc R
C8 C 0.42143(14) 0.08697(14) 0.18065(9) 0.0172(4) Uani 1 1 d .
H8 H 0.3535 0.0472 0.1824 0.021 Uiso 1 1 calc R
B1 B 0.43719(16) 0.17319(17) 0.06089(11) 0.0162(4) Uani 1 1 d .
N1 N 0.57752(12) 0.12996(12) -0.06571(8) 0.0150(3) Uani 1 1 d .
N2 N 0.47399(11) 0.13577(11) 0.00123(8) 0.0136(3) Uani 1 1 d .
N3 N 0.47337(11) 0.15210(11) 0.12946(8) 0.0141(3) Uani 1 1 d .
N4 N 0.57480(12) 0.15754(11) 0.20399(8) 0.0153(3) Uani 1 1 d .
Ho1 Ho 0.6667 0.3333 0.058034(7) 0.01082(6) Uani 1 3 d S
H1 H 0.4733(15) 0.2546(15) 0.0547(10) 0.013 Uiso 1 1 d .
H2 H 0.3565(15) 0.1372(15) 0.0598(10) 0.013 Uiso 1 1 d .

loop_
_atom_site_aniso_label
_atom_site_aniso_U_11
_atom_site_aniso_U_22
_atom_site_aniso_U_33
_atom_site_aniso_U_23
_atom_site_aniso_U_13
_atom_site_aniso_U_12
C1 0.0157(10) 0.0151(9) 0.0131(8) 0.0015(7) -0.0006(7) 0.0089(8)
C2 0.0193(11) 0.0230(11) 0.0201(9) -0.0031(8) 0.0038(8) 0.0098(9)
C3 0.0194(10) 0.0133(9) 0.0154(9) -0.0018(7) -0.0059(8) 0.0074(8)
C4 0.0159(10) 0.0129(9) 0.0143(9) 0.0008(7) -0.0044(7) 0.0059(8)
C5 0.0158(10) 0.0127(9) 0.0141(8) -0.0017(7) 0.0000(7) 0.0077(8)
C6 0.0202(11) 0.0263(11) 0.0215(10) 0.0069(8) -0.0017(8) 0.0106(9)
C7 0.0195(10) 0.0145(10) 0.0157(9) 0.0032(7) 0.0048(8) 0.0067(8)
C8 0.0157(10) 0.0148(10) 0.0178(9) 0.0004(7) 0.0044(8) 0.0052(8)
B1 0.0145(11) 0.0177(11) 0.0174(10) -0.0008(8) -0.0001(8) 0.0090(9)
N1 0.0157(8) 0.0161(8) 0.0134(7) -0.0008(6) -0.0012(6) 0.0082(7)
N2 0.0138(8) 0.0140(8) 0.0132(7) -0.0004(6) -0.0022(6) 0.0070(7)
N3 0.0141(8) 0.0134(8) 0.0139(7) -0.0003(6) 0.0018(6) 0.0063(7)
N4 0.0153(8) 0.0150(8) 0.0152(7) 0.0013(6) 0.0005(6) 0.0073(7)
Ho1 0.01047(6) 0.01047(6) 0.01154(8) 0.000 0.000 0.00523(3)

loop_
_atom_type_symbol
_atom_type_description
_atom_type_scat_dispersion_real
_atom_type_scat_dispersion_imag
_atom_type_scat_source
C C 0.0033 0.0016 'International Tables Vol C Tables 4.2.6.8 and 6.1.1.4'
H H 0.0000 0.0000 'International Tables Vol C Tables 4.2.6.8 and 6.1.1.4'
B B 0.0013 0.0007 'International Tables Vol C Tables 4.2.6.8 and 6.1.1.4'
N N 0.0061 0.0033 'International Tables Vol C Tables 4.2.6.8 and 6.1.1.4'
Ho Ho -0.2175 4.6783 'International Tables Vol C Tables 4.2.6.8 and 6.1.1.4'

loop_
_geom_angle_atom_site_label_1
_geom_angle_atom_site_label_2
_geom_angle_atom_site_label_3
_geom_angle
_geom_angle_site_symmetry_1
_geom_angle_site_symmetry_3
N2 C1 N1 104.37(16) . .
N2 C1 Ho1 112.81(12) . .
N1 C1 Ho1 142.03(14) . .
N1 C2 H2A 109.5 . .
N1 C2 H2B 109.5 . .
H2A C2 H2B 109.5 . .
N1 C2 H2C 109.5 . .
H2A C2 H2C 109.5 . .
H2B C2 H2C 109.5 . .
C4 C3 N1 106.16(17) . .
C4 C3 H3 126.9 . .
N1 C3 H3 126.9 . .
C3 C4 N2 107.56(17) . .
C3 C4 H4 126.2 . .
N2 C4 H4 126.2 . .
N3 C5 N4 104.06(16) . .
N3 C5 Ho1 111.79(12) . .
N4 C5 Ho1 143.49(14) . .
N4 C6 H6A 109.5 . .
N4 C6 H6B 109.5 . .
H6A C6 H6B 109.5 . .
N4 C6 H6C 109.5 . .
H6A C6 H6C 109.5 . .
H6B C6 H6C 109.5 . .
C8 C7 N4 106.26(16) . .
C8 C7 H7 126.9 . .
N4 C7 H7 126.9 . .
C7 C8 N3 107.48(17) . .
C7 C8 H8 126.3 . .
N3 C8 H8 126.3 . .
N2 B1 N3 107.47(15) . .
N2 B1 H1 106.9(10) . .
N3 B1 H1 108.0(10) . .
N2 B1 H2 110.6(10) . .
N3 B1 H2 111.3(10) . .
H1 B1 H2 112.4(15) . .
C1 N1 C3 111.31(16) . .
C1 N1 C2 124.60(17) . .
C3 N1 C2 124.07(16) . .
C1 N2 C4 110.59(16) . .
C1 N2 B1 119.62(16) . .
C4 N2 B1 129.41(16) . .
C5 N3 C8 110.75(16) . .
C5 N3 B1 119.94(15) . .
C8 N3 B1 129.19(16) . .
C5 N4 C7 111.46(16) . .
C5 N4 C6 125.34(16) . .
C7 N4 C6 123.17(16) . .
C1 Ho1 C1 90.20(6) . 2_655
C1 Ho1 C1 90.20(6) . 3_665
C1 Ho1 C1 90.20(6) 2_655 3_665
C1 Ho1 C5 131.05(6) . 2_655
C1 Ho1 C5 75.49(6) 2_655 2_655
C1 Ho1 C5 135.29(6) 3_665 2_655
C1 Ho1 C5 75.49(6) . .
C1 Ho1 C5 135.29(6) 2_655 .
C1 Ho1 C5 131.05(6) 3_665 .
C5 Ho1 C5 82.64(6) 2_655 .
C1 Ho1 C5 135.29(6) . 3_665
C1 Ho1 C5 131.05(6) 2_655 3_665
C1 Ho1 C5 75.49(6) 3_665 3_665
C5 Ho1 C5 82.64(6) 2_655 3_665
C5 Ho1 C5 82.64(6) . 3_665
C1 Ho1 H1 61.2(4) . .
C1 Ho1 H1 143.2(4) 2_655 .
C1 Ho1 H1 68.9(4) 3_665 .
C5 Ho1 H1 140.4(4) 2_655 .
C5 Ho1 H1 63.2(4) . .
C5 Ho1 H1 74.2(4) 3_665 .

loop_
_geom_bond_atom_site_label_1
_geom_bond_atom_site_label_2
_geom_bond_distance
_geom_bond_site_symmetry_2
C1 N2 1.360(2) .
C1 N1 1.362(2) .
C1 Ho1 2.5504(19) .
C2 N1 1.455(3) .
C2 H2A 0.9800 .
C2 H2B 0.9800 .
C2 H2C 0.9800 .
C3 C4 1.348(3) .
C3 N1 1.384(3) .
C3 H3 0.9500 .
C4 N2 1.382(2) .
C4 H4 0.9500 .
C5 N3 1.362(2) .
C5 N4 1.365(2) .
C5 Ho1 2.5612(19) .
C6 N4 1.456(3) .
C6 H6A 0.9800 .
C6 H6B 0.9800 .
C6 H6C 0.9800 .
C7 C8 1.348(3) .
C7 N4 1.380(3) .
C7 H7 0.9500 .
C8 N3 1.382(2) .
C8 H8 0.9500 .
B1 N2 1.553(3) .
B1 N3 1.558(3) .
B1 H1 1.14(2) .
B1 H2 1.12(2) .
Ho1 C1 2.5503(19) 2_655
Ho1 C1 2.5504(19) 3_665
Ho1 C5 2.5612(19) 2_655
Ho1 C5 2.5612(19) 3_665
Ho1 H1 2.71(2) .
